data_1572246
loop_
_publ_author_name
'Lerch, Timothy G.'
'Gau, Michael'
'Albert, Daniel R.'
'Rajaseelan, Edward'

_publ_section_title
;
 [(1,2,5,6-\h)-Cycloocta-1,5-diene](1-ethyl-4-isobutyl-1,2,4-triazol-5-ylidene)(triphenylphosphane)rhodium(I)
 tetrafluoridoborate
;
_journal_coeditor_code TK4108
_journal_issue 8
_journal_name_full IUCrData
_journal_paper_doi 10.1107/S2414314624007454
_journal_volume 9
_journal_year 2024
_chemical_formula_iupac '[Rh (C8 H12) (C8 H15 N3) (C18 H15 P)] B F4'
_chemical_formula_moiety 'C34 H42 N3 P Rh +, B F4 -'
_chemical_formula_sum 'C34 H42 B F4 N3 P Rh'
_chemical_formula_weight 713.39
_chemical_name_systematic
'[(1,2,5,6-\h)-Cycloocta-1,5-diene](1-ethyl-4-isobutyl-1,2,4-triazol-5-ylidene)(triphenylphosphane)rhodium(I) tetrafluoridoborate'
_space_group_crystal_system triclinic
_space_group_IT_number 1
_space_group_name_Hall 'P 1'
_space_group_name_H-M_alt 'P 1'
_atom_sites_solution_hydrogens geom
_audit_creation_method
;
Olex2 1.3
(compiled 2020.11.12 svn.r5f609507 for OlexSys, GUI svn.r6408)
;
_cell_angle_alpha 99.270(2)
_cell_angle_beta 93.906(2)
_cell_angle_gamma 118.766(3)
_cell_formula_units_Z 2
_cell_length_a 10.0296(3)
_cell_length_b 10.3718(3)
_cell_length_c 18.1424(4)
_cell_measurement_reflns_used 24773
_cell_measurement_temperature 100
_cell_measurement_theta_max 28.3210
_cell_measurement_theta_min 2.2330
_cell_volume 1609.45(9)
_computing_cell_refinement
;
CrysAlisPro (Rigaku OD, 2024)
;
_computing_data_collection
;
CrysAlisPro (Rigaku OD, 2024)
;
_computing_data_reduction
;
CrysAlisPro (Rigaku OD, 2024)
;
_computing_molecular_graphics
;
Olex2 (Dolomanov <i>et al.</i>,  2009)
;
_computing_publication_material
;
publCIF (Westrip, 2010)
;
_computing_structure_refinement
;
<i>SHELXL2018/3</i> (Sheldrick, 2015<i>b</i>)
;
_computing_structure_solution
;
<i>SHELXT</i> (Sheldrick, 2015<i>a</i>)
;
_diffrn_ambient_temperature 100.0(3)
_diffrn_detector_area_resol_mean 10.0
_diffrn_measured_fraction_theta_full 1.000
_diffrn_measured_fraction_theta_max 1.000
_diffrn_measurement_device '\k-geometry diffractometer'
_diffrn_measurement_device_type 'Rigaku XtaLAB Synergy-S'
_diffrn_measurement_method '\w scans'
_diffrn_radiation_type MoK\a
_diffrn_radiation_wavelength 0.71073
_diffrn_reflns_av_R_equivalents 0.0466
_diffrn_reflns_av_unetI/netI 0.0496
_diffrn_reflns_limit_h_max 13
_diffrn_reflns_limit_h_min -13
_diffrn_reflns_limit_k_max 13
_diffrn_reflns_limit_k_min -13
_diffrn_reflns_limit_l_max 24
_diffrn_reflns_limit_l_min -24
_diffrn_reflns_number 46659
_diffrn_reflns_theta_full 25.242
_diffrn_reflns_theta_max 28.282
_diffrn_reflns_theta_min 2.297
_exptl_absorpt_coefficient_mu 0.632
_exptl_absorpt_correction_T_max 1.00000
_exptl_absorpt_correction_T_min 0.82259
_exptl_absorpt_correction_type multi-scan
_exptl_absorpt_process_details
;
(CrysAlisPro; Rigaku OD, 2024)
;
_exptl_crystal_colour yellow
_exptl_crystal_density_diffrn 1.472
_exptl_crystal_description block
_exptl_crystal_F_000 736
_exptl_crystal_size_max 0.23
_exptl_crystal_size_mid 0.13
_exptl_crystal_size_min 0.12
_refine_diff_density_max 2.511
_refine_diff_density_min -1.080
_refine_ls_abs_structure_details
;
Flack <i>x</i> determined using 5836 quotients
[(<i>I</i>^+^)-(<i>I</i>^-^)]/[(<i>I</i>^+^)+(<i>I</i>^-^)]
(Parsons <i>et al.</i>,  2013)
;
_refine_ls_abs_structure_Flack -0.029(12)
_refine_ls_extinction_method none
_refine_ls_goodness_of_fit_ref 1.032
_refine_ls_hydrogen_treatment constr
_refine_ls_matrix_type full
_refine_ls_number_parameters 835
_refine_ls_number_reflns 15088
_refine_ls_number_restraints 135
_refine_ls_restrained_S_all 1.037
_refine_ls_R_factor_all 0.0549
_refine_ls_R_factor_gt 0.0487
_refine_ls_shift/su_max 0.001
_refine_ls_shift/su_mean 0.000
_refine_ls_structure_factor_coef Fsqd
_refine_ls_weighting_details 'w=1/[\s^2^(Fo^2^)+(0.0858P)^2^+0.5161P] where P=(Fo^2^+2Fc^2^)/3'
_refine_ls_weighting_scheme calc
_refine_ls_wR_factor_gt 0.1209
_refine_ls_wR_factor_ref 0.1240
_reflns_number_gt 13740
_reflns_number_total 15088
_reflns_threshold_expression 'I > 2\s(I)'
_cod_data_source_file tk4108.cif
_cod_data_source_block I
_cod_original_cell_volume 1609.47(9)
_cod_database_code 1572246
_shelx_space_group_comment
;
The symmetry employed for this shelxl refinement is uniquely defined
by the following loop, which should always be used as a source of
symmetry information in preference to the above space-group names.
They are only intended as comments.
;
_shelx_estimated_absorpt_t_min 0.868
_shelx_estimated_absorpt_t_max 0.928

loop_
_space_group_symop_operation_xyz
'x, y, z'

loop_
_atom_site_type_symbol
_atom_site_label
_atom_site_fract_x
_atom_site_fract_y
_atom_site_fract_z
_atom_site_U_iso_or_equiv
_atom_site_adp_type
_atom_site_calc_flag
_atom_site_occupancy
_atom_site_disorder_assembly
_atom_site_disorder_group
Rh Rh1 0.37193(4) 0.44291(4) 1.05195(2) 0.01839(12) Uani d 1 . .
P P1 0.2676(2) 0.3571(2) 0.92393(10) 0.0209(4) Uani d 1 . .
N N1 0.1208(7) 0.5098(7) 1.0896(3) 0.0287(12) Uani d 1 . .
N N2 0.0659(7) 0.6073(7) 1.0954(3) 0.0297(12) Uani d 1 . .
N N3 0.2903(8) 0.6987(7) 1.0545(3) 0.0276(12) Uani d 1 . .
C C1 0.2574(9) 0.5596(9) 1.0644(4) 0.0250(16) Uani d 1 . .
C C2 0.1698(7) 0.7192(8) 1.0741(4) 0.0281(14) Uani d 1 . .
H H2 0.165092 0.807911 1.071937 0.034 Uiso calc 1 . .
C C3 0.0256(8) 0.3582(8) 1.1035(5) 0.0345(16) Uani d 1 . .
H H3A 0.083615 0.303285 1.098427 0.041 Uiso calc 1 . .
H H3B -0.069026 0.301672 1.064678 0.041 Uiso calc 1 . .
C C4 -0.0190(9) 0.3642(9) 1.1814(5) 0.0381(17) Uani d 1 . .
H H4A -0.088158 0.261541 1.187122 0.057 Uiso calc 1 . .
H H4B -0.071816 0.422936 1.187507 0.057 Uiso calc 1 . .
H H4C 0.073962 0.412030 1.219987 0.057 Uiso calc 1 . .
C C5 0.4182(8) 0.7952(9) 1.0209(4) 0.0312(15) Uani d 1 . .
H H5A 0.381174 0.781082 0.966642 0.037 Uiso calc 1 . .
H H5B 0.496867 0.763687 1.023905 0.037 Uiso calc 1 . .
C C6 0.4922(8) 0.9587(8) 1.0579(4) 0.0327(15) Uani d 1 . .
H H6 0.410132 0.987045 1.060647 0.039 Uiso calc 1 . .
C C7 0.6059(9) 1.0527(9) 1.0102(5) 0.0396(18) Uani d 1 . .
H H7A 0.678330 1.016096 1.000976 0.059 Uiso calc 1 . .
H H7B 0.663184 1.158704 1.037307 0.059 Uiso calc 1 . .
H H7C 0.549224 1.043543 0.961654 0.059 Uiso calc 1 . .
C C8 0.5722(9) 0.9875(10) 1.1382(5) 0.0399(17) Uani d 1 . .
H H8A 0.497170 0.924182 1.167018 0.060 Uiso calc 1 . .
H H8B 0.615963 1.093976 1.162930 0.060 Uiso calc 1 . .
H H8C 0.655018 0.962959 1.136197 0.060 Uiso calc 1 . .
C C9 0.3857(8) 0.4998(8) 0.8729(4) 0.0251(13) Uani d 1 . .
C C10 0.5391(8) 0.6020(8) 0.9045(4) 0.0259(13) Uani d 1 . .
H H10 0.580519 0.595211 0.951506 0.031 Uiso calc 1 . .
C C11 0.6322(8) 0.7130(8) 0.8689(4) 0.0316(15) Uani d 1 . .
H H11 0.737716 0.779861 0.890352 0.038 Uiso calc 1 . .
C C12 0.5703(10) 0.7264(9) 0.8008(4) 0.0371(17) Uani d 1 . .
H H12 0.632014 0.805371 0.777058 0.045 Uiso calc 1 . .
C C13 0.4172(9) 0.6229(10) 0.7684(4) 0.0351(16) Uani d 1 . .
H H13 0.375949 0.629427 0.721327 0.042 Uiso calc 1 . .
C C14 0.3259(8) 0.5123(9) 0.8033(4) 0.0313(15) Uani d 1 . .
H H14 0.221501 0.443304 0.780758 0.038 Uiso calc 1 . .
C C15 0.2629(7) 0.1842(8) 0.8756(4) 0.0262(13) Uani d 1 . .
C C16 0.3457(9) 0.1843(10) 0.8164(4) 0.0366(17) Uani d 1 . .
H H16 0.398519 0.272464 0.797102 0.044 Uiso calc 1 . .
C C17 0.3504(9) 0.0567(11) 0.7866(5) 0.047(2) Uani d 1 . .
H H17 0.407399 0.057897 0.746747 0.057 Uiso calc 1 . .
C C18 0.2734(10) -0.0747(10) 0.8133(5) 0.047(2) Uani d 1 . .
H H18 0.278777 -0.161938 0.792593 0.056 Uiso calc 1 . .
C C19 0.1903(10) -0.0755(10) 0.8698(5) 0.0401(19) Uani d 1 . .
H H19 0.136714 -0.164718 0.888261 0.048 Uiso calc 1 . .
C C20 0.1825(8) 0.0532(8) 0.9013(4) 0.0278(14) Uani d 1 . .
H H20 0.122405 0.050244 0.939923 0.033 Uiso calc 1 . .
C C21 0.0720(8) 0.3266(8) 0.8986(4) 0.0243(14) Uani d 1 . .
C C22 -0.0583(8) 0.1847(8) 0.8783(4) 0.0271(14) Uani d 1 . .
H H22 -0.048015 0.097459 0.873023 0.033 Uiso calc 1 . .
C C23 -0.2036(8) 0.1692(9) 0.8656(4) 0.0327(16) Uani d 1 . .
H H23 -0.292064 0.071238 0.852093 0.039 Uiso calc 1 . .
C C24 -0.2216(8) 0.2935(10) 0.8723(4) 0.0342(16) Uani d 1 . .
H H24 -0.321888 0.281275 0.863550 0.041 Uiso calc 1 . .
C C25 -0.0923(8) 0.4376(10) 0.8920(4) 0.0332(16) Uani d 1 . .
H H25 -0.103899 0.524097 0.897197 0.040 Uiso calc 1 . .
C C26 0.0545(8) 0.4537(8) 0.9039(4) 0.0273(14) Uani d 1 . .
H H26 0.143124 0.551656 0.915819 0.033 Uiso calc 1 . .
C C27 0.5324(10) 0.3584(9) 1.0335(5) 0.0249(9) Uani d 1 . .
H H27 0.526628 0.315767 0.979107 0.030 Uiso calc 1 . .
C C28 0.4182(8) 0.2608(8) 1.0673(4) 0.0248(8) Uani d 1 . .
H H28 0.344994 0.161411 1.032437 0.030 Uiso calc 1 . .
C C29 0.4340(8) 0.2524(8) 1.1503(4) 0.0290(9) Uani d 1 . .
H H29A 0.371626 0.145953 1.154031 0.035 Uiso calc 1 . .
H H29B 0.543194 0.286840 1.169527 0.035 Uiso calc 1 . .
C C30 0.3829(8) 0.3469(8) 1.2002(4) 0.0292(9) Uani d 1 . .
H H30A 0.433736 0.370508 1.253181 0.035 Uiso calc 1 . .
H H30B 0.270166 0.286561 1.198645 0.035 Uiso calc 1 . .
C C31 0.4201(9) 0.4951(9) 1.1771(4) 0.0283(9) Uani d 1 . .
H H31 0.368593 0.547936 1.202330 0.034 Uiso calc 1 . .
C C32 0.5541(8) 0.5877(8) 1.1532(4) 0.0286(9) Uani d 1 . .
H H32 0.581468 0.695999 1.163289 0.034 Uiso calc 1 . .
C C33 0.6937(8) 0.5643(8) 1.1506(4) 0.0280(9) Uani d 1 . .
H H33A 0.695674 0.507604 1.189269 0.034 Uiso calc 1 . .
H H33B 0.789246 0.663942 1.163880 0.034 Uiso calc 1 . .
C C34 0.6924(8) 0.4783(8) 1.0726(4) 0.0267(8) Uani d 1 . .
H H34A 0.739640 0.550969 1.040035 0.032 Uiso calc 1 . .
H H34B 0.756311 0.430809 1.079328 0.032 Uiso calc 1 . .
Rh Rh1' -0.30754(4) 0.16819(4) 0.54548(2) 0.01794(12) Uani d 1 . .
P P1' -0.33122(17) 0.18483(19) 0.41940(9) 0.0182(3) Uani d 1 . .
N N1' -0.5965(7) 0.1941(7) 0.5643(3) 0.0277(12) Uani d 1 . .
N N2' -0.6483(7) 0.2947(8) 0.5817(4) 0.0350(14) Uani d 1 . .
N N3' -0.3968(6) 0.4103(7) 0.5856(3) 0.0263(11) Uani d 1 . .
C C1' -0.4451(8) 0.2603(9) 0.5656(4) 0.0231(15) Uani d 1 . .
C C2' -0.5245(8) 0.4232(9) 0.5937(4) 0.0323(15) Uani d 1 . .
H H2' -0.521925 0.516955 0.606750 0.039 Uiso calc 1 . .
C C3' -0.7094(8) 0.0336(9) 0.5485(4) 0.0318(15) Uani d 1 . .
H H3'A -0.755330 0.008215 0.594342 0.038 Uiso calc 1 . .
H H3'B -0.656619 -0.024956 0.536251 0.038 Uiso calc 1 . .
C C4' -0.8378(9) -0.0117(10) 0.4826(5) 0.0388(17) Uani d 1 . .
H H4'A -0.911323 -0.120026 0.474029 0.058 Uiso calc 1 . .
H H4'B -0.793067 0.010723 0.436718 0.058 Uiso calc 1 . .
H H4'C -0.891248 0.044967 0.494734 0.058 Uiso calc 1 . .
C C5' -0.2378(8) 0.5324(8) 0.5908(4) 0.0270(13) Uani d 1 . .
H H5'A -0.230872 0.577080 0.545979 0.032 Uiso calc 1 . .
H H5'B -0.168451 0.489484 0.589641 0.032 Uiso calc 1 . .
C C6' -0.1816(8) 0.6576(8) 0.6627(4) 0.0298(14) Uani d 1 . .
H H6' -0.257116 0.694491 0.665291 0.036 Uiso calc 1 . .
C C7' -0.0273(9) 0.7875(9) 0.6568(5) 0.0385(17) Uani d 1 . .
H H7'A 0.050135 0.755519 0.657473 0.058 Uiso calc 1 . .
H H7'B 0.003866 0.872260 0.699807 0.058 Uiso calc 1 . .
H H7'C -0.035695 0.818915 0.609407 0.058 Uiso calc 1 . .
C C8' -0.1733(10) 0.5997(9) 0.7340(4) 0.0368(17) Uani d 1 . .
H H8'A -0.275564 0.517405 0.736632 0.055 Uiso calc 1 . .
H H8'B -0.138914 0.681962 0.778749 0.055 Uiso calc 1 . .
H H8'C -0.099948 0.562693 0.732563 0.055 Uiso calc 1 . .
C C9' -0.3310(7) 0.3517(7) 0.3987(3) 0.0223(12) Uani d 1 . .
C C10' -0.2087(8) 0.4634(7) 0.3730(4) 0.0259(13) Uani d 1 . .
H H10' -0.124489 0.450046 0.361608 0.031 Uiso calc 1 . .
C C11' -0.2089(8) 0.5946(8) 0.3640(4) 0.0305(15) Uani d 1 . .
H H11' -0.125718 0.669254 0.345831 0.037 Uiso calc 1 . .
C C12' -0.3316(9) 0.6160(8) 0.3818(4) 0.0324(15) Uani d 1 . .
H H12' -0.330661 0.706217 0.376793 0.039 Uiso calc 1 . .
C C13' -0.4533(8) 0.5063(8) 0.4064(4) 0.0283(14) Uani d 1 . .
H H13' -0.536914 0.520409 0.418097 0.034 Uiso calc 1 . .
C C14' -0.4544(8) 0.3744(8) 0.4143(4) 0.0243(13) Uani d 1 . .
H H14' -0.540121 0.298502 0.430423 0.029 Uiso calc 1 . .
C C15' -0.1893(8) 0.1649(7) 0.3684(3) 0.0224(12) Uani d 1 . .
C C16' -0.0320(8) 0.2722(8) 0.3934(4) 0.0276(14) Uani d 1 . .
H H16' -0.002065 0.358709 0.432365 0.033 Uiso calc 1 . .
C C17' 0.0795(8) 0.2505(9) 0.3605(5) 0.0348(16) Uani d 1 . .
H H17' 0.185545 0.322988 0.377386 0.042 Uiso calc 1 . .
C C18' 0.0380(9) 0.1254(10) 0.3039(5) 0.0378(17) Uani d 1 . .
H H18' 0.115320 0.111868 0.282248 0.045 Uiso calc 1 . .
C C19' -0.1165(9) 0.0195(9) 0.2786(4) 0.0324(15) Uani d 1 . .
H H19' -0.145555 -0.066225 0.239251 0.039 Uiso calc 1 . .
C C20' -0.2290(8) 0.0395(8) 0.3113(4) 0.0263(13) Uani d 1 . .
H H20' -0.334744 -0.034021 0.294311 0.032 Uiso calc 1 . .
C C21' -0.5153(6) 0.0283(7) 0.3674(3) 0.0194(11) Uani d 1 . .
C C22' -0.5830(7) -0.1071(8) 0.3910(4) 0.0270(13) Uani d 1 . .
H H22' -0.533669 -0.116060 0.434959 0.032 Uiso calc 1 . .
C C23' -0.7211(8) -0.2292(8) 0.3516(4) 0.0336(16) Uani d 1 . .
H H23' -0.764379 -0.321992 0.367477 0.040 Uiso calc 1 . .
C C24' -0.7962(8) -0.2154(9) 0.2886(4) 0.0320(15) Uani d 1 . .
H H24' -0.891240 -0.298811 0.261693 0.038 Uiso calc 1 . .
C C25' -0.7340(8) -0.0826(8) 0.2652(4) 0.0292(14) Uani d 1 . .
H H25' -0.786931 -0.074098 0.222446 0.035 Uiso calc 1 . .
C C26' -0.5930(8) 0.0413(8) 0.3036(4) 0.0249(13) Uani d 1 . .
H H26' -0.550025 0.133120 0.286803 0.030 Uiso calc 1 . .
C C27' -0.0969(7) 0.1462(7) 0.5524(4) 0.0212(12) Uani d 1 . .
H H27' -0.026273 0.196341 0.517012 0.025 Uiso calc 1 . .
C C28' -0.2235(9) 0.0073(8) 0.5178(4) 0.0238(15) Uani d 1 . .
H H28' -0.226223 -0.024195 0.462387 0.029 Uiso calc 1 . .
C C29' -0.3087(9) -0.1220(8) 0.5551(4) 0.0287(15) Uani d 1 . .
H H29C -0.251029 -0.176795 0.557268 0.034 Uiso calc 1 . .
H H29D -0.411092 -0.192822 0.523498 0.034 Uiso calc 1 . .
C C30' -0.3314(8) -0.0732(8) 0.6355(4) 0.0285(14) Uani d 1 . .
H H30C -0.421029 -0.159097 0.648284 0.034 Uiso calc 1 . .
H H30D -0.239049 -0.046110 0.671854 0.034 Uiso calc 1 . .
C C31' -0.3579(7) 0.0599(8) 0.6437(3) 0.0255(13) Uani d 1 . .
H H31' -0.460695 0.036623 0.657588 0.031 Uiso calc 1 . .
C C32' -0.2456(9) 0.2096(9) 0.6699(4) 0.0263(16) Uani d 1 . .
H H32' -0.283070 0.272386 0.699277 0.032 Uiso calc 1 . .
C C33' -0.0763(8) 0.2717(8) 0.6884(4) 0.0236(13) Uani d 1 . .
H H33C -0.050708 0.264014 0.740640 0.028 Uiso calc 1 . .
H H33D -0.022521 0.379961 0.687040 0.028 Uiso calc 1 . .
C C34' -0.0169(7) 0.1899(8) 0.6338(4) 0.0251(13) Uani d 1 . .
H H34C 0.095348 0.256144 0.636344 0.030 Uiso calc 1 . .
H H34D -0.032710 0.097768 0.650280 0.030 Uiso calc 1 . .
F F1 0.7916(6) 0.8417(6) 1.0710(4) 0.0515(13) Uani d 1 . .
F F2 0.9662(7) 1.0421(6) 1.0313(4) 0.0536(14) Uani d 1 . .
F F3 1.0502(8) 0.9503(8) 1.1177(3) 0.071(2) Uani d 1 . .
F F4 0.9502(5) 0.8151(5) 0.9960(3) 0.0373(10) Uani d 1 . .
B B1 0.9416(10) 0.9128(10) 1.0536(5) 0.0312(17) Uani d 1 . .
F F5 0.1255(16) 0.5093(16) 0.5876(9) 0.060(3) Uani d 0.5 A 1
F F5* 0.2022(19) 0.5151(17) 0.5939(9) 0.065(3) Uani d 0.5 A 2
F F6 0.298(3) 0.755(3) 0.6206(9) 0.040(3) Uani d 0.5 A 1
F F6* 0.303(3) 0.762(3) 0.5970(11) 0.055(5) Uani d 0.5 A 2
F F7 0.1238(17) 0.6497(17) 0.5094(8) 0.052(3) Uani d 0.5 A 1
F F7* 0.0761(16) 0.5857(18) 0.5254(9) 0.058(3) Uani d 0.5 A 2
F F8 0.320(2) 0.598(2) 0.5211(10) 0.057(3) Uani d 0.5 A 1
F F8* 0.298(2) 0.606(2) 0.4955(8) 0.056(4) Uani d 0.5 A 2
B B2 0.2230(11) 0.6249(11) 0.5550(6) 0.0387(17) Uani d 1 . .

loop_
_atom_site_aniso_label
_atom_site_aniso_U_11
_atom_site_aniso_U_22
_atom_site_aniso_U_33
_atom_site_aniso_U_12
_atom_site_aniso_U_13
_atom_site_aniso_U_23
Rh1 0.0198(2) 0.0243(3) 0.0178(2) 0.0156(2) 0.00022(18) 0.00819(19)
P1 0.0199(8) 0.0294(9) 0.0187(8) 0.0159(7) 0.0008(6) 0.0082(7)
N1 0.024(3) 0.041(3) 0.025(3) 0.022(3) -0.003(2) 0.003(2)
N2 0.029(3) 0.036(3) 0.032(3) 0.024(3) 0.000(2) 0.006(2)
N3 0.036(3) 0.029(3) 0.027(3) 0.024(3) 0.002(2) 0.008(2)
C1 0.027(4) 0.031(4) 0.021(3) 0.017(3) 0.001(3) 0.009(3)
C2 0.024(3) 0.032(3) 0.036(4) 0.021(3) 0.000(3) 0.004(3)
C3 0.016(3) 0.036(4) 0.045(4) 0.009(3) 0.003(3) 0.005(3)
C4 0.033(4) 0.040(4) 0.042(4) 0.017(3) 0.007(3) 0.012(3)
C5 0.023(3) 0.037(4) 0.040(4) 0.018(3) 0.002(3) 0.014(3)
C6 0.026(3) 0.036(4) 0.041(4) 0.019(3) 0.004(3) 0.010(3)
C7 0.029(4) 0.036(4) 0.061(5) 0.017(3) 0.009(3) 0.025(4)
C8 0.036(4) 0.042(4) 0.043(4) 0.022(4) 0.002(3) 0.009(3)
C9 0.026(3) 0.037(3) 0.021(3) 0.020(3) 0.006(2) 0.015(3)
C10 0.029(3) 0.035(3) 0.020(3) 0.020(3) 0.004(2) 0.010(3)
C11 0.028(3) 0.038(4) 0.034(4) 0.018(3) 0.007(3) 0.016(3)
C12 0.052(5) 0.045(4) 0.029(4) 0.030(4) 0.017(3) 0.021(3)
C13 0.043(4) 0.055(5) 0.022(3) 0.033(4) 0.006(3) 0.017(3)
C14 0.028(3) 0.047(4) 0.023(3) 0.020(3) 0.001(3) 0.013(3)
C15 0.021(3) 0.036(3) 0.025(3) 0.020(3) -0.004(2) 0.000(3)
C16 0.027(3) 0.052(5) 0.028(4) 0.021(3) 0.001(3) -0.001(3)
C17 0.032(4) 0.068(6) 0.039(4) 0.030(4) 0.001(3) -0.012(4)
C18 0.037(4) 0.050(5) 0.049(5) 0.028(4) -0.012(4) -0.016(4)
C19 0.038(4) 0.042(4) 0.041(4) 0.027(4) -0.014(3) -0.005(4)
C20 0.028(3) 0.031(3) 0.027(3) 0.020(3) -0.005(3) -0.002(3)
C21 0.023(3) 0.039(4) 0.020(3) 0.022(3) 0.002(2) 0.011(3)
C22 0.025(3) 0.040(4) 0.023(3) 0.020(3) 0.001(2) 0.014(3)
C23 0.019(3) 0.047(4) 0.028(3) 0.012(3) 0.000(3) 0.016(3)
C24 0.028(3) 0.059(5) 0.033(4) 0.032(3) 0.005(3) 0.016(3)
C25 0.030(3) 0.057(5) 0.029(3) 0.033(3) 0.003(3) 0.017(3)
C26 0.028(3) 0.038(4) 0.021(3) 0.021(3) -0.002(2) 0.006(3)
C27 0.0282(16) 0.0274(16) 0.0275(16) 0.0205(14) -0.0028(14) 0.0085(14)
C28 0.0288(16) 0.0275(16) 0.0270(16) 0.0208(13) -0.0035(13) 0.0097(13)
C29 0.0317(16) 0.0304(16) 0.0269(16) 0.0168(14) -0.0035(14) 0.0101(14)
C30 0.0321(16) 0.0310(16) 0.0259(16) 0.0168(14) -0.0036(14) 0.0103(14)
C31 0.0314(16) 0.0301(16) 0.0259(16) 0.0178(14) -0.0033(14) 0.0084(14)
C32 0.0311(16) 0.0294(16) 0.0268(16) 0.0173(14) -0.0033(13) 0.0066(14)
C33 0.0298(16) 0.0290(15) 0.0281(16) 0.0176(14) -0.0035(13) 0.0077(14)
C34 0.0286(16) 0.0283(16) 0.0283(16) 0.0187(14) -0.0026(14) 0.0075(14)
Rh1' 0.0168(2) 0.0229(3) 0.0164(2) 0.0112(2) 0.00022(17) 0.00689(18)
P1' 0.0186(7) 0.0239(8) 0.0170(7) 0.0138(6) 0.0007(5) 0.0078(6)
N1' 0.024(3) 0.039(3) 0.027(3) 0.019(2) 0.004(2) 0.011(3)
N2' 0.029(3) 0.043(3) 0.041(3) 0.024(3) 0.009(3) 0.007(3)
N3' 0.023(3) 0.032(3) 0.027(3) 0.017(2) 0.002(2) 0.006(2)
C1' 0.023(3) 0.030(3) 0.017(3) 0.014(3) 0.002(3) 0.008(3)
C2' 0.027(3) 0.038(4) 0.036(4) 0.022(3) 0.007(3) 0.002(3)
C3' 0.022(3) 0.040(4) 0.035(4) 0.014(3) 0.005(3) 0.018(3)
C4' 0.024(3) 0.046(4) 0.042(4) 0.015(3) -0.002(3) 0.009(3)
C5' 0.030(3) 0.029(3) 0.027(3) 0.020(3) 0.000(3) 0.006(3)
C6' 0.033(3) 0.032(3) 0.030(3) 0.021(3) 0.001(3) 0.006(3)
C7' 0.032(4) 0.036(4) 0.041(4) 0.014(3) -0.006(3) 0.006(3)
C8' 0.047(5) 0.034(4) 0.033(4) 0.025(4) -0.005(3) 0.004(3)
C9' 0.023(3) 0.025(3) 0.019(3) 0.014(2) -0.003(2) 0.005(2)
C10' 0.026(3) 0.029(3) 0.027(3) 0.016(3) 0.001(2) 0.010(3)
C11' 0.030(3) 0.026(3) 0.031(3) 0.009(3) 0.001(3) 0.012(3)
C12' 0.045(4) 0.025(3) 0.029(3) 0.022(3) -0.009(3) 0.004(3)
C13' 0.031(3) 0.032(3) 0.027(3) 0.023(3) -0.007(3) 0.002(3)
C14' 0.026(3) 0.029(3) 0.020(3) 0.015(3) 0.000(2) 0.006(2)
C15' 0.031(3) 0.029(3) 0.020(3) 0.021(3) 0.007(2) 0.015(2)
C16' 0.027(3) 0.033(3) 0.029(3) 0.016(3) 0.005(3) 0.017(3)
C17' 0.026(3) 0.044(4) 0.042(4) 0.020(3) 0.009(3) 0.022(3)
C18' 0.039(4) 0.055(5) 0.043(4) 0.035(4) 0.021(3) 0.029(4)
C19' 0.044(4) 0.039(4) 0.030(3) 0.031(3) 0.013(3) 0.013(3)
C20' 0.029(3) 0.033(3) 0.024(3) 0.019(3) 0.003(3) 0.013(3)
C21' 0.013(2) 0.024(3) 0.019(3) 0.008(2) -0.001(2) 0.004(2)
C22' 0.023(3) 0.031(3) 0.024(3) 0.011(3) -0.001(2) 0.010(3)
C23' 0.031(4) 0.026(3) 0.037(4) 0.008(3) 0.003(3) 0.012(3)
C24' 0.025(3) 0.036(4) 0.028(3) 0.011(3) -0.002(3) 0.003(3)
C25' 0.026(3) 0.043(4) 0.023(3) 0.022(3) -0.003(2) 0.005(3)
C26' 0.026(3) 0.033(3) 0.023(3) 0.021(3) 0.000(2) 0.007(3)
C27' 0.018(3) 0.030(3) 0.023(3) 0.016(3) 0.002(2) 0.013(3)
C28' 0.030(4) 0.027(4) 0.022(3) 0.020(3) 0.000(3) 0.008(3)
C29' 0.027(3) 0.020(3) 0.040(4) 0.012(3) -0.003(3) 0.013(3)
C30' 0.027(3) 0.027(3) 0.027(3) 0.009(3) 0.000(3) 0.012(3)
C31' 0.022(3) 0.037(3) 0.018(3) 0.013(3) 0.002(2) 0.015(3)
C32' 0.026(4) 0.037(4) 0.014(3) 0.015(3) 0.002(2) 0.006(3)
C33' 0.021(3) 0.027(3) 0.020(3) 0.010(3) -0.001(2) 0.009(2)
C34' 0.020(3) 0.031(3) 0.025(3) 0.012(3) -0.002(2) 0.013(3)
F1 0.043(3) 0.042(3) 0.085(4) 0.026(2) 0.030(3) 0.029(3)
F2 0.071(4) 0.043(3) 0.076(4) 0.042(3) 0.037(3) 0.031(3)
F3 0.085(4) 0.096(5) 0.051(3) 0.076(4) -0.032(3) -0.020(3)
F4 0.046(3) 0.042(2) 0.034(2) 0.031(2) 0.0011(19) 0.0067(19)
B1 0.034(4) 0.037(4) 0.032(4) 0.024(4) -0.002(3) 0.014(3)
F5 0.053(6) 0.047(5) 0.070(6) 0.012(5) 0.012(6) 0.029(4)
F5* 0.076(7) 0.057(5) 0.069(6) 0.034(6) 0.006(6) 0.032(5)
F6 0.036(5) 0.039(5) 0.036(7) 0.015(4) -0.012(6) 0.006(6)
F6* 0.042(5) 0.040(6) 0.068(10) 0.012(5) 0.005(9) 0.003(9)
F7 0.049(7) 0.069(7) 0.050(6) 0.039(6) -0.010(5) 0.020(5)
F7* 0.037(6) 0.072(7) 0.067(7) 0.033(5) -0.003(5) 0.001(6)
F8 0.051(6) 0.067(5) 0.078(8) 0.048(4) 0.010(6) 0.019(6)
F8* 0.044(6) 0.082(7) 0.052(7) 0.032(5) 0.020(6) 0.032(6)
B2 0.033(3) 0.045(4) 0.050(4) 0.027(3) 0.006(3) 0.019(3)

loop_
_atom_type_symbol
_atom_type_description
_atom_type_scat_dispersion_real
_atom_type_scat_dispersion_imag
_atom_type_scat_source
C C 0.0033 0.0016 'International Tables Vol C Tables 4.2.6.8 and 6.1.1.4'
H H 0.0000 0.0000 'International Tables Vol C Tables 4.2.6.8 and 6.1.1.4'
B B 0.0013 0.0007 'International Tables Vol C Tables 4.2.6.8 and 6.1.1.4'
F F 0.0171 0.0103 'International Tables Vol C Tables 4.2.6.8 and 6.1.1.4'
N N 0.0061 0.0033 'International Tables Vol C Tables 4.2.6.8 and 6.1.1.4'
P P 0.1023 0.0942 'International Tables Vol C Tables 4.2.6.8 and 6.1.1.4'
Rh Rh -1.1178 0.9187 'International Tables Vol C Tables 4.2.6.8 and 6.1.1.4'

loop_
_geom_angle_atom_site_label_1
_geom_angle_atom_site_label_2
_geom_angle_atom_site_label_3
_geom_angle_site_symmetry_1
_geom_angle_site_symmetry_3
_geom_angle
_geom_angle_publ_flag
C1 Rh1 P1 . . 89.6(2) ?
C1 Rh1 C27 . . 168.5(3) ?
C1 Rh1 C28 . . 154.6(3) ?
C1 Rh1 C31 . . 85.6(3) ?
C1 Rh1 C32 . . 95.0(3) ?
C27 Rh1 P1 . . 90.3(2) ?
C27 Rh1 C28 . . 36.5(3) ?
C27 Rh1 C31 . . 96.6(3) ?
C27 Rh1 C32 . . 80.6(3) ?
C28 Rh1 P1 . . 98.75(18) ?
C28 Rh1 C31 . . 81.3(3) ?
C28 Rh1 C32 . . 87.1(3) ?
C31 Rh1 P1 . . 167.8(2) ?
C31 Rh1 C32 . . 36.0(3) ?
C32 Rh1 P1 . . 156.0(2) ?
C9 P1 Rh1 . . 109.1(2) ?
C9 P1 C15 . . 104.3(3) ?
C9 P1 C21 . . 103.9(3) ?
C15 P1 Rh1 . . 116.3(2) ?
C15 P1 C21 . . 105.9(3) ?
C21 P1 Rh1 . . 116.0(2) ?
N2 N1 C3 . . 119.7(6) ?
C1 N1 N2 . . 114.8(6) ?
C1 N1 C3 . . 125.3(6) ?
C2 N2 N1 . . 102.8(6) ?
C1 N3 C2 . . 106.9(6) ?
C1 N3 C5 . . 125.0(6) ?
C2 N3 C5 . . 127.7(6) ?
N1 C1 Rh1 . . 124.4(6) ?
N1 C1 N3 . . 102.4(7) ?
N3 C1 Rh1 . . 133.2(6) ?
N2 C2 N3 . . 113.1(6) ?
N2 C2 H2 . . 123.4 ?
N3 C2 H2 . . 123.4 ?
N1 C3 H3A . . 109.2 ?
N1 C3 H3B . . 109.2 ?
N1 C3 C4 . . 111.9(6) ?
H3A C3 H3B . . 107.9 ?
C4 C3 H3A . . 109.2 ?
C4 C3 H3B . . 109.2 ?
C3 C4 H4A . . 109.5 ?
C3 C4 H4B . . 109.5 ?
C3 C4 H4C . . 109.5 ?
H4A C4 H4B . . 109.5 ?
H4A C4 H4C . . 109.5 ?
H4B C4 H4C . . 109.5 ?
N3 C5 H5A . . 108.8 ?
N3 C5 H5B . . 108.8 ?
N3 C5 C6 . . 113.7(6) ?
H5A C5 H5B . . 107.7 ?
C6 C5 H5A . . 108.8 ?
C6 C5 H5B . . 108.8 ?
C5 C6 H6 . . 108.7 ?
C5 C6 C7 . . 109.5(7) ?
C5 C6 C8 . . 110.0(6) ?
C7 C6 H6 . . 108.7 ?
C8 C6 H6 . . 108.7 ?
C8 C6 C7 . . 111.3(6) ?
C6 C7 H7A . . 109.5 ?
C6 C7 H7B . . 109.5 ?
C6 C7 H7C . . 109.5 ?
H7A C7 H7B . . 109.5 ?
H7A C7 H7C . . 109.5 ?
H7B C7 H7C . . 109.5 ?
C6 C8 H8A . . 109.5 ?
C6 C8 H8B . . 109.5 ?
C6 C8 H8C . . 109.5 ?
H8A C8 H8B . . 109.5 ?
H8A C8 H8C . . 109.5 ?
H8B C8 H8C . . 109.5 ?
C10 C9 P1 . . 119.0(5) ?
C10 C9 C14 . . 118.6(6) ?
C14 C9 P1 . . 122.5(5) ?
C9 C10 H10 . . 119.4 ?
C11 C10 C9 . . 121.2(6) ?
C11 C10 H10 . . 119.4 ?
C10 C11 H11 . . 120.2 ?
C10 C11 C12 . . 119.6(7) ?
C12 C11 H11 . . 120.2 ?
C11 C12 H12 . . 120.3 ?
C13 C12 C11 . . 119.4(7) ?
C13 C12 H12 . . 120.3 ?
C12 C13 H13 . . 119.6 ?
C14 C13 C12 . . 120.8(7) ?
C14 C13 H13 . . 119.6 ?
C9 C14 H14 . . 119.8 ?
C13 C14 C9 . . 120.4(7) ?
C13 C14 H14 . . 119.8 ?
C16 C15 P1 . . 121.6(6) ?
C20 C15 P1 . . 119.0(5) ?
C20 C15 C16 . . 119.2(7) ?
C15 C16 H16 . . 120.1 ?
C17 C16 C15 . . 119.8(8) ?
C17 C16 H16 . . 120.1 ?
C16 C17 H17 . . 119.2 ?
C16 C17 C18 . . 121.6(8) ?
C18 C17 H17 . . 119.2 ?
C17 C18 H18 . . 120.7 ?
C19 C18 C17 . . 118.6(8) ?
C19 C18 H18 . . 120.7 ?
C18 C19 H19 . . 119.4 ?
C18 C19 C20 . . 121.2(9) ?
C20 C19 H19 . . 119.4 ?
C15 C20 C19 . . 119.6(7) ?
C15 C20 H20 . . 120.2 ?
C19 C20 H20 . . 120.2 ?
C22 C21 P1 . . 123.1(5) ?
C22 C21 C26 . . 118.9(6) ?
C26 C21 P1 . . 118.0(5) ?
C21 C22 H22 . . 119.8 ?
C21 C22 C23 . . 120.4(7) ?
C23 C22 H22 . . 119.8 ?
C22 C23 H23 . . 119.5 ?
C24 C23 C22 . . 120.9(7) ?
C24 C23 H23 . . 119.5 ?
C23 C24 H24 . . 120.1 ?
C23 C24 C25 . . 119.8(6) ?
C25 C24 H24 . . 120.1 ?
C24 C25 H25 . . 120.3 ?
C24 C25 C26 . . 119.5(7) ?
C26 C25 H25 . . 120.3 ?
C21 C26 H26 . . 119.8 ?
C25 C26 C21 . . 120.5(7) ?
C25 C26 H26 . . 119.8 ?
Rh1 C27 H27 . . 113.8 ?
C28 C27 Rh1 . . 72.2(4) ?
C28 C27 H27 . . 113.8 ?
C28 C27 C34 . . 125.9(7) ?
C34 C27 Rh1 . . 109.4(5) ?
C34 C27 H27 . . 113.8 ?
Rh1 C28 H28 . . 113.6 ?
C27 C28 Rh1 . . 71.3(4) ?
C27 C28 H28 . . 113.6 ?
C27 C28 C29 . . 125.7(6) ?
C29 C28 Rh1 . . 111.5(5) ?
C29 C28 H28 . . 113.6 ?
C28 C29 H29A . . 108.9 ?
C28 C29 H29B . . 108.9 ?
H29A C29 H29B . . 107.7 ?
C30 C29 C28 . . 113.4(6) ?
C30 C29 H29A . . 108.9 ?
C30 C29 H29B . . 108.9 ?
C29 C30 H30A . . 108.8 ?
C29 C30 H30B . . 108.8 ?
C29 C30 C31 . . 113.9(6) ?
H30A C30 H30B . . 107.7 ?
C31 C30 H30A . . 108.8 ?
C31 C30 H30B . . 108.8 ?
Rh1 C31 H31 . . 114.6 ?
C30 C31 Rh1 . . 106.5(5) ?
C30 C31 H31 . . 114.6 ?
C32 C31 Rh1 . . 72.9(4) ?
C32 C31 C30 . . 125.2(7) ?
C32 C31 H31 . . 114.6 ?
Rh1 C32 H32 . . 113.9 ?
C31 C32 Rh1 . . 71.1(4) ?
C31 C32 H32 . . 113.9 ?
C31 C32 C33 . . 125.2(6) ?
C33 C32 Rh1 . . 110.9(5) ?
C33 C32 H32 . . 113.9 ?
C32 C33 H33A . . 108.9 ?
C32 C33 H33B . . 108.9 ?
C32 C33 C34 . . 113.4(5) ?
H33A C33 H33B . . 107.7 ?
C34 C33 H33A . . 108.9 ?
C34 C33 H33B . . 108.9 ?
C27 C34 C33 . . 112.7(6) ?
C27 C34 H34A . . 109.0 ?
C27 C34 H34B . . 109.0 ?
C33 C34 H34A . . 109.0 ?
C33 C34 H34B . . 109.0 ?
H34A C34 H34B . . 107.8 ?
C1' Rh1' P1' . . 89.8(2) ?
C1' Rh1' C27' . . 159.2(3) ?
C1' Rh1' C28' . . 163.4(3) ?
C1' Rh1' C31' . . 93.4(3) ?
C1' Rh1' C32' . . 87.5(3) ?
C27' Rh1' P1' . . 98.72(16) ?
C28' Rh1' P1' . . 90.87(19) ?
C28' Rh1' C27' . . 36.4(3) ?
C28' Rh1' C31' . . 79.7(3) ?
C28' Rh1' C32' . . 95.5(3) ?
C31' Rh1' P1' . . 157.09(18) ?
C31' Rh1' C27' . . 86.1(2) ?
C32' Rh1' P1' . . 166.5(2) ?
C32' Rh1' C27' . . 79.8(3) ?
C32' Rh1' C31' . . 36.4(3) ?
C9' P1' Rh1' . . 118.0(2) ?
C15' P1' Rh1' . . 114.5(2) ?
C15' P1' C9' . . 105.8(3) ?
C21' P1' Rh1' . . 109.4(2) ?
C21' P1' C9' . . 103.9(3) ?
C21' P1' C15' . . 103.7(3) ?
N2' N1' C3' . . 117.9(6) ?
C1' N1' N2' . . 113.4(6) ?
C1' N1' C3' . . 128.7(6) ?
C2' N2' N1' . . 103.1(6) ?
C1' N3' C2' . . 107.2(6) ?
C1' N3' C5' . . 125.1(6) ?
C2' N3' C5' . . 127.5(6) ?
N1' C1' Rh1' . . 130.2(6) ?
N1' C1' N3' . . 103.8(6) ?
N3' C1' Rh1' . . 126.0(5) ?
N2' C2' N3' . . 112.4(7) ?
N2' C2' H2' . . 123.8 ?
N3' C2' H2' . . 123.8 ?
N1' C3' H3'A . . 109.2 ?
N1' C3' H3'B . . 109.2 ?
N1' C3' C4' . . 112.1(6) ?
H3'A C3' H3'B . . 107.9 ?
C4' C3' H3'A . . 109.2 ?
C4' C3' H3'B . . 109.2 ?
C3' C4' H4'A . . 109.5 ?
C3' C4' H4'B . . 109.5 ?
C3' C4' H4'C . . 109.5 ?
H4'A C4' H4'B . . 109.5 ?
H4'A C4' H4'C . . 109.5 ?
H4'B C4' H4'C . . 109.5 ?
N3' C5' H5'A . . 108.9 ?
N3' C5' H5'B . . 108.9 ?
N3' C5' C6' . . 113.5(6) ?
H5'A C5' H5'B . . 107.7 ?
C6' C5' H5'A . . 108.9 ?
C6' C5' H5'B . . 108.9 ?
C5' C6' H6' . . 108.1 ?
C7' C6' C5' . . 109.1(6) ?
C7' C6' H6' . . 108.1 ?
C7' C6' C8' . . 111.6(6) ?
C8' C6' C5' . . 111.7(6) ?
C8' C6' H6' . . 108.1 ?
C6' C7' H7'A . . 109.5 ?
C6' C7' H7'B . . 109.5 ?
C6' C7' H7'C . . 109.5 ?
H7'A C7' H7'B . . 109.5 ?
H7'A C7' H7'C . . 109.5 ?
H7'B C7' H7'C . . 109.5 ?
C6' C8' H8'A . . 109.5 ?
C6' C8' H8'B . . 109.5 ?
C6' C8' H8'C . . 109.5 ?
H8'A C8' H8'B . . 109.5 ?
H8'A C8' H8'C . . 109.5 ?
H8'B C8' H8'C . . 109.5 ?
C10' C9' P1' . . 123.0(5) ?
C10' C9' C14' . . 118.1(6) ?
C14' C9' P1' . . 118.7(5) ?
C9' C10' H10' . . 119.7 ?
C9' C10' C11' . . 120.7(6) ?
C11' C10' H10' . . 119.7 ?
C10' C11' H11' . . 120.0 ?
C10' C11' C12' . . 120.0(6) ?
C12' C11' H11' . . 120.0 ?
C11' C12' H12' . . 120.1 ?
C13' C12' C11' . . 119.8(6) ?
C13' C12' H12' . . 120.1 ?
C12' C13' H13' . . 119.9 ?
C12' C13' C14' . . 120.2(7) ?
C14' C13' H13' . . 119.9 ?
C9' C14' H14' . . 119.4 ?
C13' C14' C9' . . 121.2(6) ?
C13' C14' H14' . . 119.4 ?
C16' C15' P1' . . 118.5(5) ?
C20' C15' P1' . . 122.4(5) ?
C20' C15' C16' . . 118.7(6) ?
C15' C16' H16' . . 120.2 ?
C17' C16' C15' . . 119.5(7) ?
C17' C16' H16' . . 120.2 ?
C16' C17' H17' . . 119.5 ?
C18' C17' C16' . . 121.0(7) ?
C18' C17' H17' . . 119.5 ?
C17' C18' H18' . . 120.1 ?
C17' C18' C19' . . 119.9(7) ?
C19' C18' H18' . . 120.1 ?
C18' C19' H19' . . 120.2 ?
C18' C19' C20' . . 119.6(7) ?
C20' C19' H19' . . 120.2 ?
C15' C20' C19' . . 121.2(6) ?
C15' C20' H20' . . 119.4 ?
C19' C20' H20' . . 119.4 ?
C22' C21' P1' . . 119.8(5) ?
C22' C21' C26' . . 118.7(6) ?
C26' C21' P1' . . 121.6(5) ?
C21' C22' H22' . . 119.5 ?
C23' C22' C21' . . 121.1(6) ?
C23' C22' H22' . . 119.5 ?
C22' C23' H23' . . 120.1 ?
C22' C23' C24' . . 119.7(7) ?
C24' C23' H23' . . 120.1 ?
C23' C24' H24' . . 119.8 ?
C25' C24' C23' . . 120.4(6) ?
C25' C24' H24' . . 119.8 ?
C24' C25' H25' . . 119.6 ?
C24' C25' C26' . . 120.7(6) ?
C26' C25' H25' . . 119.6 ?
C21' C26' H26' . . 120.3 ?
C25' C26' C21' . . 119.4(6) ?
C25' C26' H26' . . 120.3 ?
Rh1' C27' H27' . . 113.8 ?
C28' C27' Rh1' . . 71.1(4) ?
C28' C27' H27' . . 113.8 ?
C28' C27' C34' . . 125.3(6) ?
C34' C27' Rh1' . . 111.3(4) ?
C34' C27' H27' . . 113.8 ?
Rh1' C28' H28' . . 114.0 ?
C27' C28' Rh1' . . 72.5(4) ?
C27' C28' H28' . . 114.0 ?
C27' C28' C29' . . 126.0(6) ?
C29' C28' Rh1' . . 108.3(5) ?
C29' C28' H28' . . 114.0 ?
C28' C29' H29C . . 108.9 ?
C28' C29' H29D . . 108.9 ?
C28' C29' C30' . . 113.5(6) ?
H29C C29' H29D . . 107.7 ?
C30' C29' H29C . . 108.9 ?
C30' C29' H29D . . 108.9 ?
C29' C30' H30C . . 109.1 ?
C29' C30' H30D . . 109.1 ?
H30C C30' H30D . . 107.9 ?
C31' C30' C29' . . 112.4(5) ?
C31' C30' H30C . . 109.1 ?
C31' C30' H30D . . 109.1 ?
Rh1' C31' H31' . . 113.2 ?
C30' C31' Rh1' . . 112.6(4) ?
C30' C31' H31' . . 113.2 ?
C32' C31' Rh1' . . 71.8(4) ?
C32' C31' C30' . . 125.6(6) ?
C32' C31' H31' . . 113.2 ?
Rh1' C32' H32' . . 113.8 ?
C31' C32' Rh1' . . 71.9(4) ?
C31' C32' H32' . . 113.8 ?
C31' C32' C33' . . 127.1(7) ?
C33' C32' Rh1' . . 107.9(5) ?
C33' C32' H32' . . 113.8 ?
C32' C33' H33C . . 109.0 ?
C32' C33' H33D . . 109.0 ?
C32' C33' C34' . . 113.0(6) ?
H33C C33' H33D . . 107.8 ?
C34' C33' H33C . . 109.0 ?
C34' C33' H33D . . 109.0 ?
C27' C34' C33' . . 112.8(5) ?
C27' C34' H34C . . 109.0 ?
C27' C34' H34D . . 109.0 ?
C33' C34' H34C . . 109.0 ?
C33' C34' H34D . . 109.0 ?
H34C C34' H34D . . 107.8 ?
F2 B1 F1 . . 107.8(7) ?
F2 B1 F3 . . 109.5(8) ?
F3 B1 F1 . . 110.0(8) ?
F4 B1 F1 . . 108.0(7) ?
F4 B1 F2 . . 110.9(7) ?
F4 B1 F3 . . 110.5(6) ?
F5 B2 F6 . . 102.2(12) ?
F5 B2 F7 . . 104.3(11) ?
F5* B2 F8* . . 106.1(12) ?
F6* B2 F5* . . 113.4(14) ?
F6* B2 F7* . . 113.8(17) ?
F6* B2 F8* . . 110.8(16) ?
F7 B2 F6 . . 106.1(14) ?
F7* B2 F5* . . 103.7(12) ?
F7* B2 F8* . . 108.5(11) ?
F8 B2 F5 . . 113.8(13) ?
F8 B2 F6 . . 113.7(15) ?
F8 B2 F7 . . 115.5(12) ?

loop_
_geom_bond_atom_site_label_1
_geom_bond_atom_site_label_2
_geom_bond_site_symmetry_2
_geom_bond_distance
_geom_bond_publ_flag
Rh1 P1 . 2.3211(18) ?
Rh1 C1 . 2.030(8) ?
Rh1 C27 . 2.193(8) ?
Rh1 C28 . 2.204(6) ?
Rh1 C31 . 2.210(7) ?
Rh1 C32 . 2.232(7) ?
P1 C9 . 1.831(7) ?
P1 C15 . 1.842(7) ?
P1 C21 . 1.842(7) ?
N1 N2 . 1.359(8) ?
N1 C1 . 1.353(10) ?
N1 C3 . 1.471(10) ?
N2 C2 . 1.271(10) ?
N3 C1 . 1.363(10) ?
N3 C2 . 1.384(9) ?
N3 C5 . 1.444(10) ?
C2 H2 . 0.9500 ?
C3 H3A . 0.9900 ?
C3 H3B . 0.9900 ?
C3 C4 . 1.513(11) ?
C4 H4A . 0.9800 ?
C4 H4B . 0.9800 ?
C4 H4C . 0.9800 ?
C5 H5A . 0.9900 ?
C5 H5B . 0.9900 ?
C5 C6 . 1.494(11) ?
C6 H6 . 1.0000 ?
C6 C7 . 1.529(11) ?
C6 C8 . 1.525(11) ?
C7 H7A . 0.9800 ?
C7 H7B . 0.9800 ?
C7 H7C . 0.9800 ?
C8 H8A . 0.9800 ?
C8 H8B . 0.9800 ?
C8 H8C . 0.9800 ?
C9 C10 . 1.391(10) ?
C9 C14 . 1.413(9) ?
C10 H10 . 0.9500 ?
C10 C11 . 1.379(10) ?
C11 H11 . 0.9500 ?
C11 C12 . 1.402(10) ?
C12 H12 . 0.9500 ?
C12 C13 . 1.394(12) ?
C13 H13 . 0.9500 ?
C13 C14 . 1.363(11) ?
C14 H14 . 0.9500 ?
C15 C16 . 1.402(10) ?
C15 C20 . 1.384(11) ?
C16 H16 . 0.9500 ?
C16 C17 . 1.371(12) ?
C17 H17 . 0.9500 ?
C17 C18 . 1.392(15) ?
C18 H18 . 0.9500 ?
C18 C19 . 1.363(13) ?
C19 H19 . 0.9500 ?
C19 C20 . 1.406(11) ?
C20 H20 . 0.9500 ?
C21 C22 . 1.385(10) ?
C21 C26 . 1.401(10) ?
C22 H22 . 0.9500 ?
C22 C23 . 1.385(9) ?
C23 H23 . 0.9500 ?
C23 C24 . 1.372(12) ?
C24 H24 . 0.9500 ?
C24 C25 . 1.394(12) ?
C25 H25 . 0.9500 ?
C25 C26 . 1.396(9) ?
C26 H26 . 0.9500 ?
C27 H27 . 1.0000 ?
C27 C28 . 1.376(11) ?
C27 C34 . 1.505(11) ?
C28 H28 . 1.0000 ?
C28 C29 . 1.524(9) ?
C29 H29A . 0.9900 ?
C29 H29B . 0.9900 ?
C29 C30 . 1.518(10) ?
C30 H30A . 0.9900 ?
C30 H30B . 0.9900 ?
C30 C31 . 1.535(10) ?
C31 H31 . 1.0000 ?
C31 C32 . 1.374(11) ?
C32 H32 . 1.0000 ?
C32 C33 . 1.535(10) ?
C33 H33A . 0.9900 ?
C33 H33B . 0.9900 ?
C33 C34 . 1.542(10) ?
C34 H34A . 0.9900 ?
C34 H34B . 0.9900 ?
Rh1' P1' . 2.3260(15) ?
Rh1' C1' . 2.043(8) ?
Rh1' C27' . 2.229(6) ?
Rh1' C28' . 2.211(7) ?
Rh1' C31' . 2.216(6) ?
Rh1' C32' . 2.216(7) ?
P1' C9' . 1.828(7) ?
P1' C15' . 1.824(7) ?
P1' C21' . 1.822(6) ?
N1' N2' . 1.377(9) ?
N1' C1' . 1.328(9) ?
N1' C3' . 1.457(10) ?
N2' C2' . 1.282(10) ?
N3' C1' . 1.362(10) ?
N3' C2' . 1.366(9) ?
N3' C5' . 1.467(9) ?
C2' H2' . 0.9500 ?
C3' H3'A . 0.9900 ?
C3' H3'B . 0.9900 ?
C3' C4' . 1.528(10) ?
C4' H4'A . 0.9800 ?
C4' H4'B . 0.9800 ?
C4' H4'C . 0.9800 ?
C5' H5'A . 0.9900 ?
C5' H5'B . 0.9900 ?
C5' C6' . 1.533(9) ?
C6' H6' . 1.0000 ?
C6' C7' . 1.512(11) ?
C6' C8' . 1.526(11) ?
C7' H7'A . 0.9800 ?
C7' H7'B . 0.9800 ?
C7' H7'C . 0.9800 ?
C8' H8'A . 0.9800 ?
C8' H8'B . 0.9800 ?
C8' H8'C . 0.9800 ?
C9' C10' . 1.395(9) ?
C9' C14' . 1.405(9) ?
C10' H10' . 0.9500 ?
C10' C11' . 1.397(10) ?
C11' H11' . 0.9500 ?
C11' C12' . 1.401(11) ?
C12' H12' . 0.9500 ?
C12' C13' . 1.373(11) ?
C13' H13' . 0.9500 ?
C13' C14' . 1.393(10) ?
C14' H14' . 0.9500 ?
C15' C16' . 1.408(10) ?
C15' C20' . 1.391(10) ?
C16' H16' . 0.9500 ?
C16' C17' . 1.395(10) ?
C17' H17' . 0.9500 ?
C17' C18' . 1.381(12) ?
C18' H18' . 0.9500 ?
C18' C19' . 1.386(12) ?
C19' H19' . 0.9500 ?
C19' C20' . 1.395(10) ?
C20' H20' . 0.9500 ?
C21' C22' . 1.391(9) ?
C21' C26' . 1.411(8) ?
C22' H22' . 0.9500 ?
C22' C23' . 1.386(10) ?
C23' H23' . 0.9500 ?
C23' C24' . 1.390(10) ?
C24' H24' . 0.9500 ?
C24' C25' . 1.365(11) ?
C25' H25' . 0.9500 ?
C25' C26' . 1.402(9) ?
C26' H26' . 0.9500 ?
C27' H27' . 1.0000 ?
C27' C28' . 1.386(10) ?
C27' C34' . 1.518(9) ?
C28' H28' . 1.0000 ?
C28' C29' . 1.501(10) ?
C29' H29C . 0.9900 ?
C29' H29D . 0.9900 ?
C29' C30' . 1.534(10) ?
C30' H30C . 0.9900 ?
C30' H30D . 0.9900 ?
C30' C31' . 1.513(10) ?
C31' H31' . 1.0000 ?
C31' C32' . 1.383(10) ?
C32' H32' . 1.0000 ?
C32' C33' . 1.486(10) ?
C33' H33C . 0.9900 ?
C33' H33D . 0.9900 ?
C33' C34' . 1.534(10) ?
C34' H34C . 0.9900 ?
C34' H34D . 0.9900 ?
F1 B1 . 1.407(11) ?
F2 B1 . 1.376(10) ?
F3 B1 . 1.402(10) ?
F4 B1 . 1.372(11) ?
F5 B2 . 1.386(16) ?
F5* B2 . 1.374(17) ?
F6 B2 . 1.48(2) ?
F6* B2 . 1.31(3) ?
F7 B2 . 1.394(15) ?
F7* B2 . 1.367(16) ?
F8 B2 . 1.30(2) ?
F8* B2 . 1.40(2) ?

loop_
_geom_hbond_atom_site_label_D
_geom_hbond_atom_site_label_H
_geom_hbond_atom_site_label_A
_geom_hbond_site_symmetry_A
_geom_hbond_distance_DH
_geom_hbond_distance_HA
_geom_hbond_distance_DA
_geom_hbond_angle_DHA
_geom_hbond_publ_flag
C2 H2 F3 1_455 0.95 2.36 3.177(8) 144 yes
C8 H8C F1 . 0.98 2.50 3.404(10) 153 yes
C13 H13 F5* . 0.95 2.52 3.396(17) 153 yes
C20 H20 F2 1_445 0.95 2.34 3.291(9) 178 yes
C16' H16' F7* . 0.95 2.40 3.351(17) 177 yes
C29' H29D F8 1_445 0.99 2.51 3.37(2) 146 yes

loop_
_geom_torsion_atom_site_label_1
_geom_torsion_atom_site_label_2
_geom_torsion_atom_site_label_3
_geom_torsion_atom_site_label_4
_geom_torsion_site_symmetry_1
_geom_torsion_site_symmetry_2
_geom_torsion_site_symmetry_3
_geom_torsion_site_symmetry_4
_geom_torsion
_geom_torsion_publ_flag
Rh1 P1 C9 C10 . . . . 24.0(6) ?
Rh1 P1 C9 C14 . . . . -154.5(6) ?
Rh1 P1 C15 C16 . . . . -116.9(5) ?
Rh1 P1 C15 C20 . . . . 59.3(6) ?
Rh1 P1 C21 C22 . . . . -105.0(5) ?
Rh1 P1 C21 C26 . . . . 71.7(6) ?
Rh1 C27 C28 C29 . . . . -103.6(7) ?
Rh1 C27 C34 C33 . . . . 39.8(7) ?
Rh1 C28 C29 C30 . . . . 11.8(7) ?
Rh1 C31 C32 C33 . . . . -102.7(7) ?
Rh1 C32 C33 C34 . . . . 13.4(7) ?
P1 C9 C10 C11 . . . . -179.0(6) ?
P1 C9 C14 C13 . . . . 178.3(6) ?
P1 C15 C16 C17 . . . . 174.1(6) ?
P1 C15 C20 C19 . . . . -173.8(5) ?
P1 C21 C22 C23 . . . . 174.9(5) ?
P1 C21 C26 C25 . . . . -174.3(5) ?
N1 N2 C2 N3 . . . . 0.2(8) ?
N2 N1 C1 Rh1 . . . . 178.5(5) ?
N2 N1 C1 N3 . . . . 0.6(8) ?
N2 N1 C3 C4 . . . . -57.3(8) ?
N3 C5 C6 C7 . . . . -170.1(6) ?
N3 C5 C6 C8 . . . . 67.3(8) ?
C1 N1 N2 C2 . . . . -0.5(8) ?
C1 N1 C3 C4 . . . . 128.9(7) ?
C1 N3 C2 N2 . . . . 0.2(8) ?
C1 N3 C5 C6 . . . . -142.1(7) ?
C2 N3 C1 Rh1 . . . . -178.1(6) ?
C2 N3 C1 N1 . . . . -0.4(7) ?
C2 N3 C5 C6 . . . . 46.2(10) ?
C3 N1 N2 C2 . . . . -174.9(6) ?
C3 N1 C1 Rh1 . . . . -7.4(10) ?
C3 N1 C1 N3 . . . . 174.6(6) ?
C5 N3 C1 Rh1 . . . . 8.7(11) ?
C5 N3 C1 N1 . . . . -173.6(6) ?
C5 N3 C2 N2 . . . . 173.1(7) ?
C9 P1 C15 C16 . . . . 3.2(6) ?
C9 P1 C15 C20 . . . . 179.4(5) ?
C9 P1 C21 C22 . . . . 135.3(6) ?
C9 P1 C21 C26 . . . . -48.0(6) ?
C9 C10 C11 C12 . . . . 2.1(11) ?
C10 C9 C14 C13 . . . . -0.2(11) ?
C10 C11 C12 C13 . . . . -3.0(12) ?
C11 C12 C13 C14 . . . . 2.3(12) ?
C12 C13 C14 C9 . . . . -0.7(12) ?
C14 C9 C10 C11 . . . . -0.5(10) ?
C15 P1 C9 C10 . . . . -100.9(6) ?
C15 P1 C9 C14 . . . . 80.6(6) ?
C15 P1 C21 C22 . . . . 25.7(6) ?
C15 P1 C21 C26 . . . . -157.6(5) ?
C15 C16 C17 C18 . . . . 0.4(12) ?
C16 C15 C20 C19 . . . . 2.6(10) ?
C16 C17 C18 C19 . . . . 0.9(12) ?
C17 C18 C19 C20 . . . . -0.5(12) ?
C18 C19 C20 C15 . . . . -1.3(11) ?
C20 C15 C16 C17 . . . . -2.2(10) ?
C21 P1 C9 C10 . . . . 148.3(6) ?
C21 P1 C9 C14 . . . . -30.2(7) ?
C21 P1 C15 C16 . . . . 112.5(6) ?
C21 P1 C15 C20 . . . . -71.2(6) ?
C21 C22 C23 C24 . . . . 0.5(10) ?
C22 C21 C26 C25 . . . . 2.5(10) ?
C22 C23 C24 C25 . . . . 0.1(11) ?
C23 C24 C25 C26 . . . . 0.6(11) ?
C24 C25 C26 C21 . . . . -2.0(10) ?
C26 C21 C22 C23 . . . . -1.8(10) ?
C27 C28 C29 C30 . . . . 93.7(9) ?
C28 C27 C34 C33 . . . . -41.8(10) ?
C28 C29 C30 C31 . . . . -35.6(8) ?
C29 C30 C31 Rh1 . . . . 40.3(7) ?
C29 C30 C31 C32 . . . . -40.1(10) ?
C30 C31 C32 Rh1 . . . . 98.4(7) ?
C30 C31 C32 C33 . . . . -4.3(11) ?
C31 C32 C33 C34 . . . . 94.5(8) ?
C32 C33 C34 C27 . . . . -35.7(8) ?
C34 C27 C28 Rh1 . . . . 101.4(8) ?
C34 C27 C28 C29 . . . . -2.1(12) ?
Rh1' P1' C9' C10' . . . . 109.3(5) ?
Rh1' P1' C9' C14' . . . . -66.0(5) ?
Rh1' P1' C15' C16' . . . . -62.2(5) ?
Rh1' P1' C15' C20' . . . . 110.6(5) ?
Rh1' P1' C21' C22' . . . . -28.4(6) ?
Rh1' P1' C21' C26' . . . . 150.9(5) ?
Rh1' C27' C28' C29' . . . . -100.2(7) ?
Rh1' C27' C34' C33' . . . . -13.2(7) ?
Rh1' C28' C29' C30' . . . . -40.7(7) ?
Rh1' C31' C32' C33' . . . . -99.1(7) ?
Rh1' C32' C33' C34' . . . . -42.9(7) ?
P1' C9' C10' C11' . . . . -174.7(5) ?
P1' C9' C14' C13' . . . . 173.9(5) ?
P1' C15' C16' C17' . . . . 173.2(5) ?
P1' C15' C20' C19' . . . . -173.2(5) ?
P1' C21' C22' C23' . . . . -178.5(6) ?
P1' C21' C26' C25' . . . . 179.7(5) ?
N1' N2' C2' N3' . . . . -0.5(9) ?
N2' N1' C1' Rh1' . . . . 179.5(5) ?
N2' N1' C1' N3' . . . . 0.8(8) ?
N2' N1' C3' C4' . . . . 58.1(9) ?
N3' C5' C6' C7' . . . . -171.6(6) ?
N3' C5' C6' C8' . . . . 64.6(8) ?
C1' N1' N2' C2' . . . . -0.2(8) ?
C1' N1' C3' C4' . . . . -123.0(8) ?
C1' N3' C2' N2' . . . . 1.0(9) ?
C1' N3' C5' C6' . . . . -134.7(7) ?
C2' N3' C1' Rh1' . . . . -179.8(5) ?
C2' N3' C1' N1' . . . . -1.1(8) ?
C2' N3' C5' C6' . . . . 50.7(9) ?
C3' N1' N2' C2' . . . . 178.9(6) ?
C3' N1' C1' Rh1' . . . . 0.5(11) ?
C3' N1' C1' N3' . . . . -178.2(6) ?
C5' N3' C1' Rh1' . . . . 4.7(10) ?
C5' N3' C1' N1' . . . . -176.5(6) ?
C5' N3' C2' N2' . . . . 176.4(7) ?
C9' P1' C15' C16' . . . . 69.6(5) ?
C9' P1' C15' C20' . . . . -117.7(5) ?
C9' P1' C21' C22' . . . . -155.3(5) ?
C9' P1' C21' C26' . . . . 24.0(6) ?
C9' C10' C11' C12' . . . . 0.9(10) ?
C10' C9' C14' C13' . . . . -1.7(9) ?
C10' C11' C12' C13' . . . . -1.5(10) ?
C11' C12' C13' C14' . . . . 0.5(10) ?
C12' C13' C14' C9' . . . . 1.2(10) ?
C14' C9' C10' C11' . . . . 0.7(9) ?
C15' P1' C9' C10' . . . . -20.4(6) ?
C15' P1' C9' C14' . . . . 164.3(5) ?
C15' P1' C21' C22' . . . . 94.3(6) ?
C15' P1' C21' C26' . . . . -86.5(6) ?
C15' C16' C17' C18' . . . . -0.1(11) ?
C16' C15' C20' C19' . . . . -0.5(9) ?
C16' C17' C18' C19' . . . . 0.4(11) ?
C17' C18' C19' C20' . . . . -0.7(11) ?
C18' C19' C20' C15' . . . . 0.8(10) ?
C20' C15' C16' C17' . . . . 0.1(9) ?
C21' P1' C9' C10' . . . . -129.3(5) ?
C21' P1' C9' C14' . . . . 55.3(5) ?
C21' P1' C15' C16' . . . . 178.6(5) ?
C21' P1' C15' C20' . . . . -8.6(6) ?
C21' C22' C23' C24' . . . . -1.9(12) ?
C22' C21' C26' C25' . . . . -1.0(9) ?
C22' C23' C24' C25' . . . . 0.4(12) ?
C23' C24' C25' C26' . . . . 0.7(11) ?
C24' C25' C26' C21' . . . . -0.4(10) ?
C26' C21' C22' C23' . . . . 2.2(10) ?
C27' C28' C29' C30' . . . . 40.6(10) ?
C28' C27' C34' C33' . . . . -94.6(8) ?
C28' C29' C30' C31' . . . . 35.4(8) ?
C29' C30' C31' Rh1' . . . . -11.8(7) ?
C29' C30' C31' C32' . . . . -95.0(8) ?
C30' C31' C32' Rh1' . . . . 105.2(6) ?
C30' C31' C32' C33' . . . . 6.1(11) ?
C31' C32' C33' C34' . . . . 37.6(9) ?
C32' C33' C34' C27' . . . . 38.1(8) ?
C34' C27' C28' Rh1' . . . . 103.2(6) ?
C34' C27' C28' C29' . . . . 3.0(11) ?
